data_4307471
loop_
_publ_author_name
'Nicolai Lehnert'
'Ursula Cornelissen'
'Frank Neese'
'Tetsuya Ono'
'Yuki Noguchi'
'Ken-ichi Okamoto'
'Kiyoshi Fujisawa'

_publ_section_title
;
Synthesis and Spectroscopic Characterization of Copper(II)-Nitrito
Complexes with Hydrotris(pyrazolyl)borate and Related Coligands
;
_journal_name_full 'Inorganic Chemistry'
_journal_page_first 3916
_journal_page_last 3933
_journal_paper_doi 10.1021/ic0619355
_journal_volume 46
_journal_year 2007
_chemical_formula_moiety 'C20 H34 Cl2 Cu N6 O4 '
_chemical_formula_sum 'C20 H34 Cl2 Cu N6 O4'
_chemical_formula_weight 556.98
_space_group_IT_number 2
_symmetry_cell_setting triclinic
_symmetry_Int_Tables_number 2
_symmetry_space_group_name_Hall '-P 1'
_symmetry_space_group_name_H-M 'P -1'
_cell_angle_alpha 90.679(2)
_cell_angle_beta 98.948(2)
_cell_angle_gamma 114.061(2)
_cell_formula_units_Z 2
_cell_length_a 8.2462(5)
_cell_length_b 9.7908(5)
_cell_length_c 18.3590(9)
_cell_measurement_reflns_used 293
_cell_measurement_temperature 183.1
_cell_measurement_theta_max 27.5
_cell_measurement_theta_min 3.0
_cell_volume 1332.32(13)
_computing_cell_refinement CrystalClear
_computing_data_collection CrystalClear
_computing_data_reduction CrystalStructure
_computing_publication_material 'CrystalStructure 3.7.0'
_computing_structure_refinement CRYSTALS
_computing_structure_solution SIR92
_diffrn_detector_area_resol_mean 7.32
_diffrn_measured_fraction_theta_full 0.9843
_diffrn_measured_fraction_theta_max 0.9843
_diffrn_measurement_device_type 'Rigaku Mercury'
_diffrn_measurement_method \w
_diffrn_radiation_type 'Mo K\a'
_diffrn_radiation_wavelength 0.7107
_diffrn_reflns_av_R_equivalents 0.018
_diffrn_reflns_limit_h_max 9
_diffrn_reflns_limit_h_min -10
_diffrn_reflns_limit_k_max 12
_diffrn_reflns_limit_k_min -12
_diffrn_reflns_limit_l_max 23
_diffrn_reflns_limit_l_min -23
_diffrn_reflns_number 11046
_diffrn_reflns_theta_full 27.48
_diffrn_reflns_theta_max 27.48
_exptl_absorpt_coefficient_mu 1.056
_exptl_absorpt_correction_T_max 0.810
_exptl_absorpt_correction_T_min 0.646
_exptl_absorpt_correction_type multi-scan
_exptl_absorpt_process_details 'Jacobson, R. (1998) Private communication'
_exptl_crystal_colour green
_exptl_crystal_density_diffrn 1.388
_exptl_crystal_density_method 'not measured'
_exptl_crystal_description block
_exptl_crystal_F_000 582.00
_exptl_crystal_size_max 0.40
_exptl_crystal_size_mid 0.20
_exptl_crystal_size_min 0.20
_refine_diff_density_max 4.63
_refine_diff_density_min -3.43
_refine_ls_extinction_method none
_refine_ls_goodness_of_fit_ref 4.962
_refine_ls_hydrogen_treatment refall
_refine_ls_number_parameters 332
_refine_ls_number_reflns 9921
_refine_ls_R_factor_gt 0.0610
_refine_ls_shift/su_max 0.0000
_refine_ls_structure_factor_coef F
_refine_ls_weighting_details 'w = 1/\s^2^(Fo)'
_refine_ls_weighting_scheme sigma
_refine_ls_wR_factor_ref 0.0940
_reflns_number_gt 9921
_reflns_number_total 10900
_reflns_threshold_expression F^2^>2.0\s(F^2^)
_cod_data_source_file ic0619355-file001_4.cif
_cod_data_source_block '_[Cu(L1'')(ONO)2]_(4)'
_cod_original_cell_volume 1332.32(12)
_cod_original_formula_sum 'C20 H34 Cl2 Cu N6 O4 '
_cod_database_code 4307471

loop_
_symmetry_equiv_pos_site_id
_symmetry_equiv_pos_as_xyz
1 +X,+Y,+Z
2 -X,-Y,-Z

loop_
_atom_site_label
_atom_site_type_symbol
_atom_site_fract_x
_atom_site_fract_y
_atom_site_fract_z
_atom_site_U_iso_or_equiv
_atom_site_adp_type
_atom_site_occupancy
_atom_site_symmetry_multiplicity
_atom_site_calc_flag
_atom_site_refinement_flags
_atom_site_disorder_assembly
_atom_site_disorder_group
Cu1 Cu 0.67543(4) 0.34772(3) 0.29536(2) 0.02119(9) Uani 1.00 1 d . . .
Cl51 Cl 1.1834(2) 0.3913(2) 0.12139(10) 0.1204(6) Uani 1.00 1 d . . .
Cl52 Cl 1.4335(2) 0.6785(2) 0.19936(7) 0.0909(5) Uani 1.00 1 d . . .
O31 O 0.4230(3) 0.2158(3) 0.25002(12) 0.0409(6) Uani 1.00 1 d . . .
O32 O 0.5643(4) 0.0807(3) 0.2678(2) 0.0528(8) Uani 1.00 1 d . . .
O41 O 0.6007(3) 0.2929(2) 0.39469(11) 0.0337(5) Uani 1.00 1 d . . .
O42 O 0.5729(3) 0.4910(3) 0.3658(1) 0.0425(7) Uani 1.00 1 d . . .
N11 N 0.9296(3) 0.4526(2) 0.34378(12) 0.0202(5) Uani 1.00 1 d . . .
N12 N 1.0245(3) 0.6008(2) 0.33386(12) 0.0204(5) Uani 1.00 1 d . . .
N21 N 0.7390(3) 0.4582(2) 0.20329(12) 0.0215(5) Uani 1.00 1 d . . .
N22 N 0.8640(3) 0.6062(2) 0.21534(12) 0.0210(5) Uani 1.00 1 d . . .
N31 N 0.4190(4) 0.0849(3) 0.2485(2) 0.0527(8) Uani 1.00 1 d . . .
N41 N 0.5555(3) 0.3971(3) 0.4123(2) 0.0419(8) Uani 1.00 1 d . . .
C1 C 0.9285(3) 0.6752(3) 0.2889(1) 0.0215(6) Uani 1.00 1 d . . .
C11 C 1.0987(4) 0.2453(4) 0.4801(2) 0.0463(10) Uani 1.00 1 d . . .
C12 C 1.0084(5) 0.1577(4) 0.3436(2) 0.0468(10) Uani 1.00 1 d . . .
C13 C 0.9902(3) 0.2517(3) 0.4067(2) 0.0274(7) Uani 1.00 1 d . . .
C14 C 1.0455(3) 0.4114(3) 0.3870(1) 0.0199(6) Uani 1.00 1 d . . .
C15 C 1.2131(3) 0.5341(3) 0.4056(1) 0.0222(6) Uani 1.00 1 d . . .
C16 C 1.1975(3) 0.6537(3) 0.3709(1) 0.0195(6) Uani 1.00 1 d . . .
C17 C 1.3299(3) 0.8142(3) 0.3719(2) 0.0235(6) Uani 1.00 1 d . . .
C18 C 1.2875(4) 0.9173(3) 0.4206(2) 0.0345(8) Uani 1.00 1 d . . .
C19 C 1.5221(4) 0.8286(3) 0.3981(2) 0.0343(8) Uani 1.00 1 d . . .
C21 C 0.6757(4) 0.1652(4) 0.1013(2) 0.0428(9) Uani 1.00 1 d . . .
C22 C 0.4983(5) 0.2739(4) 0.0158(2) 0.0503(10) Uani 1.00 1 d . . .
C23 C 0.5808(4) 0.2705(3) 0.0960(2) 0.0275(7) Uani 1.00 1 d . . .
C24 C 0.7051(3) 0.4242(3) 0.1303(1) 0.0221(6) Uani 1.00 1 d . . .
C25 C 0.8056(4) 0.5490(3) 0.0954(2) 0.0283(7) Uani 1.00 1 d . . .
C26 C 0.9054(3) 0.6643(3) 0.1501(2) 0.0234(6) Uani 1.00 1 d . . .
C27 C 1.0328(4) 0.8257(3) 0.1474(2) 0.0314(7) Uani 1.00 1 d . . .
C28 C 0.9396(5) 0.9288(4) 0.1563(2) 0.0506(10) Uani 1.00 1 d . . .
C29 C 1.1051(5) 0.8452(4) 0.0741(2) 0.0595(11) Uani 1.00 1 d . . .
C51 C 1.2659(11) 0.4782(6) 0.2001(3) 0.150(3) Uani 1.00 1 d . . .
H1 H 1.0080 0.7773 0.2874 0.025 Uiso 1.00 1 c R . .
H2 H 0.8289 0.6700 0.3105 0.025 Uiso 1.00 1 c R . .
H3 H 1.0261 0.1641 0.5049 0.053 Uiso 1.00 1 c R . .
H4 H 1.1363 0.3366 0.5098 0.053 Uiso 1.00 1 c R . .
H5 H 1.2016 0.2308 0.4717 0.053 Uiso 1.00 1 c R . .
H6 H 1.1073 0.2180 0.3211 0.058 Uiso 1.00 1 c R . .
H7 H 0.9007 0.1218 0.3079 0.058 Uiso 1.00 1 c R . .
H8 H 1.0283 0.0750 0.3627 0.058 Uiso 1.00 1 c R . .
H9 H 0.8668 0.2126 0.4117 0.031 Uiso 1.00 1 c R . .
H10 H 1.3177 0.5349 0.4362 0.026 Uiso 1.00 1 c R . .
H11 H 1.3215 0.8437 0.3229 0.025 Uiso 1.00 1 c R . .
H12 H 1.2076 0.9516 0.3918 0.040 Uiso 1.00 1 c R . .
H13 H 1.3961 1.0008 0.4411 0.039 Uiso 1.00 1 c R . .
H14 H 1.2324 0.8640 0.4594 0.040 Uiso 1.00 1 c R . .
H15 H 1.5522 0.8480 0.4504 0.038 Uiso 1.00 1 c R . .
H16 H 1.6040 0.9089 0.3758 0.038 Uiso 1.00 1 c R . .
H17 H 1.5295 0.7377 0.3843 0.038 Uiso 1.00 1 c R . .
H18 H 0.5926 0.0672 0.1084 0.052 Uiso 1.00 1 c R . .
H19 H 0.7731 0.2002 0.1420 0.052 Uiso 1.00 1 c R . .
H20 H 0.7206 0.1626 0.0569 0.051 Uiso 1.00 1 c R . .
H21 H 0.5840 0.3508 -0.0067 0.054 Uiso 1.00 1 c R . .
H22 H 0.3942 0.2935 0.0150 0.053 Uiso 1.00 1 c R . .
H23 H 0.4653 0.1798 -0.0105 0.053 Uiso 1.00 1 c R . .
H24 H 0.4848 0.2322 0.1232 0.031 Uiso 1.00 1 c R . .
H25 H 0.8055 0.5540 0.0437 0.033 Uiso 1.00 1 c R . .
H26 H 1.1316 0.8510 0.1870 0.033 Uiso 1.00 1 c R . .
H27 H 0.8853 0.9424 0.1090 0.056 Uiso 1.00 1 c R . .
H28 H 1.0257 1.0233 0.1795 0.057 Uiso 1.00 1 c R . .
H29 H 0.8495 0.8852 0.1859 0.056 Uiso 1.00 1 c R . .
H30 H 1.2124 0.8292 0.0802 0.065 Uiso 1.00 1 c R . .
H31 H 1.1305 0.9440 0.0601 0.065 Uiso 1.00 1 c R . .
H32 H 1.0171 0.7745 0.0366 0.065 Uiso 1.00 1 c R . .
H33 H 1.1707 0.4786 0.2231 0.217 Uiso 1.00 1 c R . .
H34 H 1.3259 0.4263 0.2283 0.217 Uiso 1.00 1 c R . .

loop_
_atom_site_aniso_label
_atom_site_aniso_U_11
_atom_site_aniso_U_22
_atom_site_aniso_U_33
_atom_site_aniso_U_12
_atom_site_aniso_U_13
_atom_site_aniso_U_23
Cu1 0.0171(2) 0.0175(2) 0.0223(2) 0.00163(13) -0.00003(13) 0.00247(13)
Cl51 0.1131(12) 0.0986(12) 0.0920(12) 0.0057(9) -0.0373(9) 0.0141(9)
Cl52 0.1281(12) 0.0711(8) 0.0575(8) 0.0306(8) 0.0012(8) 0.0018(6)
O31 0.0279(10) 0.0418(13) 0.0331(12) -0.0028(10) -0.0029(9) 0.0045(10)
O32 0.068(2) 0.0290(12) 0.051(2) 0.0102(12) 0.010(1) 0.0057(12)
O41 0.0271(10) 0.0374(12) 0.0289(11) 0.0053(9) 0.0052(9) 0.0069(9)
O42 0.0425(12) 0.0417(13) 0.049(2) 0.0222(10) 0.0114(11) 0.0029(11)
N11 0.0168(9) 0.0141(10) 0.0254(11) 0.0029(8) 0.0008(9) 0.0050(9)
N12 0.0208(10) 0.0135(10) 0.0216(11) 0.0039(8) -0.0020(9) 0.0029(9)
N21 0.0200(10) 0.0136(10) 0.0236(12) 0.0017(8) -0.0018(9) -0.0017(9)
N22 0.0210(10) 0.0147(10) 0.0202(11) 0.0022(8) -0.0023(9) 0.0014(9)
N31 0.049(2) 0.040(2) 0.033(2) -0.014(1) -0.001(1) 0.005(1)
N41 0.0326(13) 0.052(2) 0.037(2) 0.0124(13) 0.0094(12) -0.0028(13)
C1 0.0226(12) 0.0165(12) 0.0226(13) 0.0076(10) -0.0022(10) 0.0011(10)
C11 0.041(2) 0.038(2) 0.053(2) 0.012(1) -0.001(2) 0.024(2)
C12 0.057(2) 0.024(2) 0.062(2) 0.021(2) 0.008(2) 0.002(2)
C13 0.0211(12) 0.0199(13) 0.038(2) 0.0059(10) 0.0025(11) 0.0101(12)
C14 0.0215(11) 0.0179(12) 0.0207(13) 0.0084(10) 0.0040(10) 0.0032(10)
C15 0.0199(11) 0.0224(13) 0.0233(13) 0.0088(10) 0.0004(10) 0.0030(11)
C16 0.0175(11) 0.0169(11) 0.0206(13) 0.0041(9) 0.0021(10) 0.0009(10)
C17 0.0205(11) 0.0176(12) 0.0229(13) 0.0001(10) -0.0011(10) 0.0025(10)
C18 0.031(1) 0.023(1) 0.043(2) 0.0078(12) -0.0001(13) -0.0023(13)
C19 0.0231(13) 0.028(1) 0.043(2) 0.0038(11) -0.0004(13) -0.0007(13)
C21 0.044(2) 0.029(2) 0.055(2) 0.016(1) 0.005(2) -0.003(2)
C22 0.064(2) 0.035(2) 0.032(2) 0.009(2) -0.011(2) -0.009(2)
C23 0.031(1) 0.0202(13) 0.026(1) 0.0069(11) 0.0009(12) -0.0028(11)
C24 0.0218(11) 0.0229(13) 0.0189(13) 0.0083(10) -0.0011(10) -0.0031(10)
C25 0.0312(13) 0.030(1) 0.021(1) 0.0105(12) 0.0023(11) 0.0030(12)
C26 0.0236(12) 0.0239(13) 0.0215(13) 0.0090(10) 0.0022(10) 0.0067(11)
C27 0.034(1) 0.023(1) 0.025(1) 0.0013(12) -0.0010(12) 0.0030(12)
C28 0.063(2) 0.021(2) 0.056(2) 0.010(2) -0.004(2) 0.007(2)
C29 0.064(2) 0.046(2) 0.052(2) -0.001(2) 0.028(2) 0.018(2)
C51 0.353(11) 0.091(4) 0.099(5) 0.144(6) 0.149(6) 0.058(4)

loop_
_atom_type_symbol
_atom_type_description
_atom_type_scat_dispersion_real
_atom_type_scat_dispersion_imag
_atom_type_scat_source
C C 0.003 0.002
;
International Tables for Crystallography
(1992, Vol. C, Tables 4.2.6.8 and 6.1.1.4)
;
H H 0.000 0.000
;
International Tables for Crystallography
(1992, Vol. C, Table 6.1.1.4)
;
Cu Cu 0.320 1.265
;
International Tables for Crystallography
(1992, Vol. C, Tables 4.2.6.8 and 6.1.1.4)
;
N N 0.006 0.003
;
International Tables for Crystallography
(1992, Vol. C, Tables 4.2.6.8 and 6.1.1.4)
;
O O 0.011 0.006
;
International Tables for Crystallography
(1992, Vol. C, Tables 4.2.6.8 and 6.1.1.4)
;
Cl Cl 0.148 0.159
;
International Tables for Crystallography
(1992, Vol. C, Tables 4.2.6.8 and 6.1.1.4)
;

loop_
_geom_angle_atom_site_label_1
_geom_angle_atom_site_label_2
_geom_angle_atom_site_label_3
_geom_angle
_geom_angle_publ_flag
_geom_angle_site_symmetry_1
_geom_angle_site_symmetry_2
_geom_angle_site_symmetry_3
O41 Cu1 O31 86.98(8) ? . . .
N11 Cu1 O31 172.0(1) ? . . .
N21 Cu1 O31 95.42(8) ? . . .
Cu1 O31 N31 104.1(2) ? . . .
N11 Cu1 O41 90.44(8) ? . . .
N21 Cu1 O41 162.9(1) ? . . .
Cu1 O41 N41 102.6(2) ? . . .
N21 Cu1 N11 89.28(8) ? . . .
Cu1 N11 N12 119.7(2) ? . . .
Cu1 N11 C14 134.4(2) ? . . .
Cu1 N21 N22 116.3(2) ? . . .
Cu1 N21 C24 137.2(2) ? . . .
Cl51 C51 Cl52 114.4(4) ? . . .
O31 N31 O32 114.7(2) ? . . .
O41 N41 O42 113.8(3) ? . . .
N11 N12 C1 117.4(2) ? . . .
C14 N11 N12 105.9(2) ? . . .
N11 N12 C16 111.4(2) ? . . .
N11 C14 C13 120.9(2) ? . . .
N11 C14 C15 109.8(2) ? . . .
C16 N12 C1 131.2(2) ? . . .
N12 C1 N22 111.3(2) ? . . .
N12 C16 C15 105.9(2) ? . . .
N12 C16 C17 122.8(2) ? . . .
N21 N22 C1 119.5(2) ? . . .
C24 N21 N22 106.2(2) ? . . .
N21 N22 C26 110.8(2) ? . . .
N21 C24 C23 121.9(2) ? . . .
N21 C24 C25 109.9(2) ? . . .
C26 N22 C1 129.7(2) ? . . .
N22 C26 C25 105.9(2) ? . . .
N22 C26 C27 121.5(2) ? . . .
C11 C13 C14 110.7(2) ? . . .
C11 C13 C12 112.4(3) ? . . .
C12 C13 C14 109.4(3) ? . . .
C13 C14 C15 129.2(3) ? . . .
C14 C15 C16 106.9(2) ? . . .
C15 C16 C17 131.3(2) ? . . .
C16 C17 C18 111.3(2) ? . . .
C16 C17 C19 110.0(2) ? . . .
C19 C17 C18 110.6(2) ? . . .
C21 C23 C24 111.2(2) ? . . .
C21 C23 C22 111.0(3) ? . . .
C22 C23 C24 111.7(2) ? . . .
C23 C24 C25 128.1(2) ? . . .
C24 C25 C26 107.2(2) ? . . .
C25 C26 C27 132.5(3) ? . . .
C26 C27 C28 110.7(3) ? . . .
C26 C27 C29 109.6(2) ? . . .
C29 C27 C28 110.9(3) ? . . .
Cl51 C51 H33 108.7580 ? . . .
Cl51 C51 H34 107.9798 ? . . .
Cl52 C51 H33 108.2273 ? . . .
Cl52 C51 H34 107.9135 ? . . .
N12 C1 H2 109.0332 ? . . .
N12 C1 H1 108.9733 ? . . .
N22 C1 H2 109.0219 ? . . .
N22 C1 H1 108.9915 ? . . .
H2 C1 H1 109.4590 ? . . .
C11 C13 H9 107.9996 ? . . .
H3 C11 C13 109.4051 ? . . .
H4 C11 C13 109.5681 ? . . .
H5 C11 C13 109.4353 ? . . .
H4 C11 H3 109.4733 ? . . .
H5 C11 H3 109.4748 ? . . .
H5 C11 H4 109.4707 ? . . .
H7 C12 C13 109.2788 ? . . .
C12 C13 H9 108.1363 ? . . .
H8 C12 C13 109.5828 ? . . .
H6 C12 C13 109.5537 ? . . .
H7 C12 H6 109.4725 ? . . .
H8 C12 H6 109.4667 ? . . .
H8 C12 H7 109.4725 ? . . .
H9 C13 C14 107.9974 ? . . .
C14 C15 H10 126.5692 ? . . .
H10 C15 C16 126.5257 ? . . .
C16 C17 H11 108.2767 ? . . .
H11 C17 C18 108.2165 ? . . .
C17 C18 H14 109.4539 ? . . .
C17 C18 H12 109.5472 ? . . .
C17 C18 H13 109.4107 ? . . .
H11 C17 C19 108.3531 ? . . .
C17 C19 H17 109.4545 ? . . .
C17 C19 H15 109.5475 ? . . .
C17 C19 H16 109.4057 ? . . .
H14 C18 H12 109.4652 ? . . .
H13 C18 H12 109.4732 ? . . .
H14 C18 H13 109.4772 ? . . .
H17 C19 H15 109.4746 ? . . .
H16 C19 H15 109.4753 ? . . .
H17 C19 H16 109.4698 ? . . .
C21 C23 H24 107.6716 ? . . .
H18 C21 C23 109.3709 ? . . .
H19 C21 C23 109.4432 ? . . .
H20 C21 C23 109.5899 ? . . .
H19 C21 H18 109.4708 ? . . .
H20 C21 H18 109.4800 ? . . .
H20 C21 H19 109.4724 ? . . .
C22 C23 H24 107.5446 ? . . .
H23 C22 C23 109.5336 ? . . .
H21 C22 C23 109.4444 ? . . .
H22 C22 C23 109.4359 ? . . .
H23 C22 H21 109.4701 ? . . .
H22 C22 H21 109.4731 ? . . .
H23 C22 H22 109.4702 ? . . .
H24 C23 C24 107.5333 ? . . .
C24 C25 H25 126.4262 ? . . .
H25 C25 C26 126.3859 ? . . .
C26 C27 H26 108.4896 ? . . .
H26 C27 C28 108.5089 ? . . .
C27 C28 H29 109.3980 ? . . .
C27 C28 H27 109.4800 ? . . .
C27 C28 H28 109.5290 ? . . .
H26 C27 C29 108.5803 ? . . .
C27 C29 H32 109.5357 ? . . .
C27 C29 H30 109.4615 ? . . .
C27 C29 H31 109.4095 ? . . .
H29 C28 H27 109.4768 ? . . .
H28 C28 H27 109.4726 ? . . .
H29 C28 H28 109.4709 ? . . .
H32 C29 H30 109.4752 ? . . .
H31 C29 H30 109.4746 ? . . .
H32 C29 H31 109.4708 ? . . .
H34 C51 H33 109.4654 ? . . .

loop_
_geom_bond_atom_site_label_1
_geom_bond_atom_site_label_2
_geom_bond_distance
_geom_bond_publ_flag
_geom_bond_site_symmetry_1
_geom_bond_site_symmetry_2
Cu1 O31 1.984(2) ? . .
Cu1 O41 2.024(2) ? . .
Cu1 N11 1.970(2) ? . .
Cu1 N21 2.039(2) ? . .
Cl51 C51 1.570(6) ? . .
Cl52 C51 1.885(5) ? . .
O31 N31 1.268(4) ? . .
O32 N31 1.212(5) ? . .
O41 N41 1.274(4) ? . .
O42 N41 1.243(4) ? . .
Cu1 O42 2.370(3) ? . .
O31 O32 2.088(4) ? . .
O41 O42 2.108(4) ? . .
N11 N12 1.370(3) ? . .
N11 C14 1.338(4) ? . .
N12 C1 1.456(4) ? . .
N12 C16 1.361(3) ? . .
N21 N22 1.383(2) ? . .
N21 C24 1.334(3) ? . .
N22 C1 1.422(3) ? . .
N22 C26 1.364(4) ? . .
N31 O31 1.268(4) ? . .
N31 O32 1.212(5) ? . .
C11 C13 1.514(5) ? . .
C12 C13 1.534(5) ? . .
C13 C14 1.506(4) ? . .
C14 C15 1.399(3) ? . .
C15 C16 1.381(4) ? . .
C16 C17 1.502(3) ? . .
C17 C18 1.517(5) ? . .
C17 C19 1.531(4) ? . .
C21 C23 1.524(5) ? . .
C22 C23 1.529(4) ? . .
C23 C24 1.493(3) ? . .
C24 C25 1.397(4) ? . .
C25 C26 1.385(4) ? . .
C26 C27 1.506(3) ? . .
C27 C28 1.518(6) ? . .
C27 C29 1.538(5) ? . .
C1 H1 0.9500 ? . .
C1 H2 0.9500 ? . .
C11 H3 0.9500 ? . .
C11 H4 0.9500 ? . .
C11 H5 0.9500 ? . .
C12 H6 0.9499 ? . .
C12 H7 0.9500 ? . .
C12 H8 0.9500 ? . .
C13 H9 0.9500 ? . .
C15 H10 0.9500 ? . .
C17 H11 0.9499 ? . .
C18 H12 0.9500 ? . .
C18 H13 0.9500 ? . .
C18 H14 0.9499 ? . .
C19 H15 0.9500 ? . .
C19 H16 0.9500 ? . .
C19 H17 0.9500 ? . .
C21 H18 0.9500 ? . .
C21 H19 0.9500 ? . .
C21 H20 0.9499 ? . .
C22 H21 0.9500 ? . .
C22 H22 0.9500 ? . .
C22 H23 0.9499 ? . .
C23 H24 0.9500 ? . .
C25 H25 0.9500 ? . .
C27 H26 0.9500 ? . .
C28 H27 0.9500 ? . .
C28 H28 0.9500 ? . .
C28 H29 0.9500 ? . .
C29 H30 0.9500 ? . .
C29 H31 0.9500 ? . .
C29 H32 0.9500 ? . .
C51 H33 0.9500 ? . .
C51 H34 0.9500 ? . .

loop_
_geom_torsion_atom_site_label_1
_geom_torsion_atom_site_label_2
_geom_torsion_atom_site_label_3
_geom_torsion_atom_site_label_4
_geom_torsion
_geom_torsion_publ_flag
_geom_torsion_site_symmetry_1
_geom_torsion_site_symmetry_2
_geom_torsion_site_symmetry_3
_geom_torsion_site_symmetry_4
O41 Cu1 O31 N31 -82.4(2) ? . . . .
O31 Cu1 O41 N41 -92.3(1) ? . . . .
O41 Cu1 N11 N12 -123.2(2) ? . . . .
O31 Cu1 N21 N22 148.6(2) ? . . . .
Cu1 O31 N31 O32 -5.8(3) ? . . . .
Cu1 O41 N41 O42 -0.5(2) ? . . . .
Cu1 N11 N12 C1 1.8(3) ? . . . .
Cu1 N11 C14 C13 1.7(4) ? . . . .
N11 N12 C1 N22 -61.2(3) ? . . . .
N11 N12 C16 C15 0.1(3) ? . . . .
Cu1 N21 N22 C1 -5.1(3) ? . . . .
Cu1 N21 C24 C23 4.8(5) ? . . . .
N21 N22 C1 N12 62.7(3) ? . . . .
N21 N22 C26 C25 -0.8(3) ? . . . .
C11 C13 C14 N11 -153.1(3) ? . . . .
C12 C13 C14 N11 82.5(3) ? . . . .
N11 C14 C15 C16 -0.9(3) ? . . . .
C14 C15 C16 N12 0.4(3) ? . . . .
N12 C16 C17 C18 73.4(3) ? . . . .
C21 C23 C24 N21 -80.9(4) ? . . . .
C22 C23 C24 N21 154.5(3) ? . . . .
N21 C24 C25 C26 0.1(3) ? . . . .
C24 C25 C26 N22 0.5(4) ? . . . .
N22 C26 C27 C28 -77.1(4) ? . . . .
